data_1516882
loop_
_publ_author_name
'Yang, Yanping'
'Cui, Mengchao'
'Zhang, Xiaoyang'
'Dai, Jiapei'
'Zhang, Zhiyong'
'Lin, Chunping'
'Guo, Yuzhi'
'Liu, Boli'

_publ_section_title
;
 Radioiodinated Benzyloxybenzene Derivatives: A Class of Flexible Ligands
 Target to \b-Amyloid Plaques in Alzheimer's Brains.
;
_journal_issue 14
_journal_name_full 'Journal of medicinal chemistry'
_journal_page_first 6030
_journal_page_last 6042
_journal_paper_doi 10.1021/jm5004396
_journal_volume 57
_journal_year 2014
_chemical_formula_sum 'C14 H13 I O2'
_chemical_formula_weight 340.14
_chemical_name_systematic
; 
 ? 
;
_space_group_IT_number 61
_symmetry_cell_setting orthorhombic
_symmetry_space_group_name_Hall '-P 2ac 2ab'
_symmetry_space_group_name_H-M 'P b c a'
_atom_sites_solution_hydrogens geom
_atom_sites_solution_primary direct
_atom_sites_solution_secondary difmap
_audit_creation_method SHELXL-97
_cell_angle_alpha 90.00
_cell_angle_beta 90.00
_cell_angle_gamma 90.00
_cell_formula_units_Z 8
_cell_length_a 7.8201(6)
_cell_length_b 15.7081(11)
_cell_length_c 21.1791(15)
_cell_measurement_reflns_used 7840
_cell_measurement_temperature 100(2)
_cell_measurement_theta_max 27.58
_cell_measurement_theta_min 3.06
_cell_volume 2601.6(3)
_computing_cell_refinement 'Bruker SAINT'
_computing_data_collection 'Bruker APEX2'
_computing_data_reduction 'Bruker SAINT'
_computing_molecular_graphics 'Bruker SHELXTL'
_computing_publication_material 'Bruker SHELXTL'
_computing_structure_refinement 'SHELXL-97 (Sheldrick, 2008)'
_computing_structure_solution 'SHELXS-97 (Sheldrick, 2008)'
_diffrn_ambient_temperature 100(2)
_diffrn_measured_fraction_theta_full 0.991
_diffrn_measured_fraction_theta_max 0.991
_diffrn_measurement_device_type 'Bruker APEX-II CCD'
_diffrn_measurement_method '\f and \w scans'
_diffrn_radiation_monochromator graphite
_diffrn_radiation_source 'fine-focus sealed tube'
_diffrn_radiation_type MoK\a
_diffrn_radiation_wavelength 0.71073
_diffrn_reflns_av_R_equivalents 0.0198
_diffrn_reflns_av_sigmaI/netI 0.0159
_diffrn_reflns_limit_h_max 9
_diffrn_reflns_limit_h_min -10
_diffrn_reflns_limit_k_max 20
_diffrn_reflns_limit_k_min -14
_diffrn_reflns_limit_l_max 23
_diffrn_reflns_limit_l_min -27
_diffrn_reflns_number 13828
_diffrn_reflns_theta_full 27.65
_diffrn_reflns_theta_max 27.65
_diffrn_reflns_theta_min 1.92
_exptl_absorpt_coefficient_mu 2.449
_exptl_absorpt_correction_T_max 0.6401
_exptl_absorpt_correction_T_min 0.5173
_exptl_absorpt_correction_type multi-scan
_exptl_absorpt_process_details SADABS
_exptl_crystal_density_diffrn 1.737
_exptl_crystal_density_method 'not measured'
_exptl_crystal_F_000 1328
_exptl_crystal_size_max 0.31
_exptl_crystal_size_mid 0.29
_exptl_crystal_size_min 0.20
_refine_diff_density_max 0.353
_refine_diff_density_min -0.340
_refine_diff_density_rms 0.065
_refine_ls_extinction_method none
_refine_ls_goodness_of_fit_ref 1.050
_refine_ls_hydrogen_treatment constr
_refine_ls_matrix_type full
_refine_ls_number_parameters 155
_refine_ls_number_reflns 3004
_refine_ls_number_restraints 0
_refine_ls_restrained_S_all 1.050
_refine_ls_R_factor_all 0.0200
_refine_ls_R_factor_gt 0.0171
_refine_ls_shift/su_max 0.001
_refine_ls_shift/su_mean 0.000
_refine_ls_structure_factor_coef Fsqd
_refine_ls_weighting_details 'calc w=1/[\s^2^(Fo^2^)+(0.0178P)^2^+1.7810P] where P=(Fo^2^+2Fc^2^)/3'
_refine_ls_weighting_scheme calc
_refine_ls_wR_factor_gt 0.0396
_refine_ls_wR_factor_ref 0.0408
_reflns_number_gt 2743
_reflns_number_total 3004
_reflns_threshold_expression >2sigma(I)
_cod_data_source_file jm5004396_si_003.cif
_cod_data_source_block 130717a_0m
_cod_depositor_comments
;
The following automatic conversions were performed:

'_symmetry_cell_setting' value 'Orthorhombic' changed to
'orthorhombic' according to
/usr/data/users/saulius/crontab/automatic-downloads/rss-feeds/ACS/lib/dictionaries/cif_core.dic
dictionary named 'cif_core.dic' version 2.4.2 from
2011-04-26.

'_exptl_absorpt_correction_type' value 'Multi-scan'
changed to 'multi-scan' according to
/usr/data/users/saulius/crontab/automatic-downloads/rss-feeds/ACS/lib/dictionaries/cif_core.dic
dictionary named 'cif_core.dic' version 2.4.2 from 2011-04-26.

Automatic conversion script
Id: cif_fix_values 2281 2013-09-26 08:29:07Z andrius 

 Adding full bibliography for 1516882--1516883.cif.
;
_cod_original_sg_symbol_H-M Pbca
_cod_database_code 1516882

loop_
_symmetry_equiv_pos_as_xyz
'x, y, z'
'-x+1/2, -y, z+1/2'
'-x, y+1/2, -z+1/2'
'x+1/2, -y+1/2, -z'
'-x, -y, -z'
'x-1/2, y, -z-1/2'
'x, -y-1/2, z-1/2'
'-x-1/2, y-1/2, z'

loop_
_atom_site_label
_atom_site_type_symbol
_atom_site_fract_x
_atom_site_fract_y
_atom_site_fract_z
_atom_site_U_iso_or_equiv
_atom_site_adp_type
_atom_site_occupancy
_atom_site_symmetry_multiplicity
_atom_site_calc_flag
_atom_site_refinement_flags
C1 C 0.1115(2) 0.20338(10) 1.04475(8) 0.0129(3) Uani 1 1 d .
C2 C 0.0405(2) 0.18873(10) 0.98532(8) 0.0145(3) Uani 1 1 d .
H2 H -0.0320 0.2300 0.9663 0.017 Uiso 1 1 calc R
C3 C 0.0773(2) 0.11312(11) 0.95437(8) 0.0144(3) Uani 1 1 d .
H3 H 0.0287 0.1024 0.9140 0.017 Uiso 1 1 calc R
C4 C 0.1845(2) 0.05270(10) 0.98164(8) 0.0123(3) Uani 1 1 d .
C5 C 0.2538(2) 0.06835(10) 1.04096(8) 0.0149(3) Uani 1 1 d .
H5 H 0.3268 0.0273 1.0598 0.018 Uiso 1 1 calc R
C6 C 0.2174(2) 0.14355(11) 1.07299(8) 0.0146(3) Uani 1 1 d .
H6 H 0.2644 0.1538 1.1136 0.017 Uiso 1 1 calc R
C7 C 0.2242(2) -0.02871(10) 0.94715(8) 0.0138(3) Uani 1 1 d .
H7A H 0.2786 -0.0701 0.9761 0.017 Uiso 1 1 calc R
H7B H 0.1179 -0.0543 0.9303 0.017 Uiso 1 1 calc R
C8 C 0.3905(2) -0.07490(10) 0.85942(8) 0.0117(3) Uani 1 1 d .
C9 C 0.3376(2) -0.15839(10) 0.86635(8) 0.0140(3) Uani 1 1 d .
H9 H 0.2597 -0.1730 0.8990 0.017 Uiso 1 1 calc R
C10 C 0.3985(2) -0.22128(11) 0.82536(8) 0.0164(3) Uani 1 1 d .
H10 H 0.3616 -0.2785 0.8301 0.020 Uiso 1 1 calc R
C11 C 0.5118(2) -0.20040(11) 0.77812(8) 0.0179(3) Uani 1 1 d .
H11 H 0.5525 -0.2433 0.7502 0.021 Uiso 1 1 calc R
C12 C 0.5675(2) -0.11618(11) 0.77098(8) 0.0160(3) Uani 1 1 d .
H12 H 0.6460 -0.1020 0.7384 0.019 Uiso 1 1 calc R
C13 C 0.5078(2) -0.05367(10) 0.81146(8) 0.0126(3) Uani 1 1 d .
C14 C 0.6851(3) 0.05349(12) 0.76575(10) 0.0276(4) Uani 1 1 d .
H14A H 0.7882 0.0204 0.7752 0.041 Uiso 1 1 calc R
H14B H 0.7104 0.1143 0.7699 0.041 Uiso 1 1 calc R
H14C H 0.6476 0.0413 0.7225 0.041 Uiso 1 1 calc R
I1 I 0.055304(14) 0.317408(6) 1.092350(5) 0.01549(4) Uani 1 1 d .
O1 O 0.33855(15) -0.00804(7) 0.89637(5) 0.0131(2) Uani 1 1 d .
O2 O 0.55277(15) 0.03077(7) 0.80895(6) 0.0162(3) Uani 1 1 d .

loop_
_atom_site_aniso_label
_atom_site_aniso_U_11
_atom_site_aniso_U_22
_atom_site_aniso_U_33
_atom_site_aniso_U_23
_atom_site_aniso_U_13
_atom_site_aniso_U_12
C1 0.0125(7) 0.0100(7) 0.0161(8) -0.0009(6) 0.0029(6) -0.0004(6)
C2 0.0138(8) 0.0136(8) 0.0162(9) 0.0038(6) 0.0007(6) 0.0016(6)
C3 0.0152(8) 0.0166(8) 0.0112(8) 0.0014(6) 0.0001(6) -0.0005(6)
C4 0.0113(7) 0.0120(7) 0.0137(8) -0.0004(6) 0.0041(6) -0.0024(6)
C5 0.0139(8) 0.0126(8) 0.0181(8) 0.0011(6) 0.0002(6) 0.0016(6)
C6 0.0143(8) 0.0152(8) 0.0143(8) -0.0007(6) -0.0016(6) -0.0003(7)
C7 0.0144(8) 0.0121(7) 0.0148(8) -0.0001(6) 0.0043(6) -0.0010(6)
C8 0.0116(7) 0.0126(7) 0.0109(8) -0.0022(6) -0.0023(6) 0.0023(6)
C9 0.0144(8) 0.0145(8) 0.0131(8) 0.0007(6) -0.0008(6) 0.0003(6)
C10 0.0210(8) 0.0115(8) 0.0168(9) -0.0017(6) -0.0034(7) 0.0000(7)
C11 0.0213(9) 0.0158(8) 0.0166(9) -0.0049(7) 0.0001(7) 0.0039(7)
C12 0.0164(8) 0.0180(8) 0.0136(8) -0.0013(7) 0.0029(6) 0.0016(7)
C13 0.0122(7) 0.0119(7) 0.0137(8) -0.0003(6) -0.0023(6) 0.0004(6)
C14 0.0332(11) 0.0200(9) 0.0295(11) -0.0037(8) 0.0184(9) -0.0071(8)
I1 0.01758(7) 0.01002(6) 0.01887(7) -0.00189(4) 0.00331(4) 0.00085(4)
O1 0.0152(6) 0.0108(5) 0.0135(6) -0.0023(4) 0.0055(5) -0.0010(5)
O2 0.0184(6) 0.0124(6) 0.0179(6) -0.0016(5) 0.0060(5) -0.0032(5)

loop_
_atom_type_symbol
_atom_type_description
_atom_type_scat_dispersion_real
_atom_type_scat_dispersion_imag
_atom_type_scat_source
C C 0.0033 0.0016 'International Tables Vol C Tables 4.2.6.8 and 6.1.1.4'
H H 0.0000 0.0000 'International Tables Vol C Tables 4.2.6.8 and 6.1.1.4'
O O 0.0106 0.0060 'International Tables Vol C Tables 4.2.6.8 and 6.1.1.4'
I I -0.4742 1.8119 'International Tables Vol C Tables 4.2.6.8 and 6.1.1.4'

loop_
_geom_angle_atom_site_label_1
_geom_angle_atom_site_label_2
_geom_angle_atom_site_label_3
_geom_angle
C6 C1 C2 120.96(15)
C6 C1 I1 119.67(12)
C2 C1 I1 119.36(12)
C3 C2 C1 119.03(15)
C3 C2 H2 120.5
C1 C2 H2 120.5
C2 C3 C4 120.86(16)
C2 C3 H3 119.6
C4 C3 H3 119.6
C5 C4 C3 119.29(15)
C5 C4 C7 120.57(15)
C3 C4 C7 120.14(15)
C4 C5 C6 120.73(15)
C4 C5 H5 119.6
C6 C5 H5 119.6
C1 C6 C5 119.13(16)
C1 C6 H6 120.4
C5 C6 H6 120.4
O1 C7 C4 107.45(12)
O1 C7 H7A 110.2
C4 C7 H7A 110.2
O1 C7 H7B 110.2
C4 C7 H7B 110.2
H7A C7 H7B 108.5
O1 C8 C9 125.24(15)
O1 C8 C13 115.02(14)
C9 C8 C13 119.74(15)
C8 C9 C10 120.12(16)
C8 C9 H9 119.9
C10 C9 H9 119.9
C11 C10 C9 120.15(16)
C11 C10 H10 119.9
C9 C10 H10 119.9
C10 C11 C12 120.23(16)
C10 C11 H11 119.9
C12 C11 H11 119.9
C13 C12 C11 119.89(16)
C13 C12 H12 120.1
C11 C12 H12 120.1
O2 C13 C12 125.08(15)
O2 C13 C8 115.05(14)
C12 C13 C8 119.87(15)
O2 C14 H14A 109.5
O2 C14 H14B 109.5
H14A C14 H14B 109.5
O2 C14 H14C 109.5
H14A C14 H14C 109.5
H14B C14 H14C 109.5
C8 O1 C7 116.02(12)
C13 O2 C14 116.89(13)

loop_
_geom_bond_atom_site_label_1
_geom_bond_atom_site_label_2
_geom_bond_distance
C1 C6 1.388(2)
C1 C2 1.395(2)
C1 I1 2.1018(16)
C2 C3 1.387(2)
C2 H2 0.9500
C3 C4 1.392(2)
C3 H3 0.9500
C4 C5 1.390(2)
C4 C7 1.505(2)
C5 C6 1.392(2)
C5 H5 0.9500
C6 H6 0.9500
C7 O1 1.4357(19)
C7 H7A 0.9900
C7 H7B 0.9900
C8 O1 1.3714(19)
C8 C9 1.383(2)
C8 C13 1.408(2)
C9 C10 1.399(2)
C9 H9 0.9500
C10 C11 1.376(3)
C10 H10 0.9500
C11 C12 1.401(2)
C11 H11 0.9500
C12 C13 1.385(2)
C12 H12 0.9500
C13 O2 1.3732(19)
C14 O2 1.427(2)
C14 H14A 0.9800
C14 H14B 0.9800
C14 H14C 0.9800
